data_7120141
loop_
_publ_author_name
'Lerayer, Emmanuel'
'Renaut, Patrice'
'Roger, Julien'
'Pirio, Nadine'
'Cattey, H\'el\`ene'
'Devillers, Charles H.'
'Lucas, Dominique'
'Hierso, Jean-Cyrille'

_publ_section_title
;
 A general diastereoselective synthesis of highly functionalized
 ferrocenyl ambiphiles enabled on a large scale by electrochemical
 purification
;
_journal_name_full 'Chem. Commun.'
_journal_paper_doi 10.1039/C7CC02469J
_journal_year 2017
_chemical_formula_moiety 'C54 H68 B Fe P, C5 H12'
_chemical_formula_sum 'C59 H80 B Fe P'
_chemical_formula_weight 886.86
_space_group_crystal_system triclinic
_space_group_IT_number 2
_space_group_name_Hall '-P 1'
_space_group_name_H-M_alt 'P -1'
_symmetry_space_group_name_Hall '-P 1'
_symmetry_space_group_name_H-M 'P -1'
_atom_sites_solution_hydrogens geom
_atom_sites_solution_primary direct
_audit_creation_date 2017-02-14
_audit_creation_method
;
Olex2 1.2
(compiled 2017.01.04 svn.r3372 for OlexSys, GUI svn.r5292)
;
_audit_update_record
;
2017-02-15 deposited with the CCDC.
2017-05-18 downloaded from the CCDC.
;
_cell_angle_alpha 76.777(3)
_cell_angle_beta 74.113(3)
_cell_angle_gamma 85.477(4)
_cell_formula_units_Z 2
_cell_length_a 11.3703(13)
_cell_length_b 12.9284(14)
_cell_length_c 18.9441(17)
_cell_measurement_reflns_used 8227
_cell_measurement_temperature 100
_cell_measurement_theta_max 27.47
_cell_measurement_theta_min 3.04
_cell_volume 2607.0(5)
_computing_cell_refinement 'SAINT (Bruker, V8.34A,2014)'
_computing_data_collection 'APEX2 (Bruker, 2014)'
_computing_data_reduction 'SAINT (Bruker, V8.34A,2014)'
_computing_molecular_graphics 'Olex2 (Dolomanov et al., 2009)'
_computing_publication_material 'Olex2 (Dolomanov et al., 2009)'
_computing_structure_refinement 'ShelXL (Sheldrick, 2015)'
_computing_structure_solution 'SIR2004 (Burla et al., 2007)'
_diffrn_ambient_temperature 100
_diffrn_detector CMOS
_diffrn_detector_type 'Photon 100'
_diffrn_measured_fraction_theta_full 0.977
_diffrn_measured_fraction_theta_max 0.951
_diffrn_measurement_device '\k-geometry diffractometer triump Mo'
_diffrn_measurement_device_type 'Bruker D8 Venture triumph Mo'
_diffrn_radiation_collimation '0.6 mm'
_diffrn_radiation_monochromator 'TRIUMPH curved crystal'
_diffrn_radiation_probe x-ray
_diffrn_radiation_type MoK\a
_diffrn_radiation_wavelength 0.71073
_diffrn_radiation_xray_symbol K-L~3~
_diffrn_reflns_av_R_equivalents 0.0765
_diffrn_reflns_av_unetI/netI 0.0824
_diffrn_reflns_Laue_measured_fraction_full 0.977
_diffrn_reflns_Laue_measured_fraction_max 0.951
_diffrn_reflns_limit_h_max 14
_diffrn_reflns_limit_h_min -14
_diffrn_reflns_limit_k_max 16
_diffrn_reflns_limit_k_min -16
_diffrn_reflns_limit_l_max 24
_diffrn_reflns_limit_l_min -24
_diffrn_reflns_number 40154
_diffrn_reflns_point_group_measured_fraction_full 0.977
_diffrn_reflns_point_group_measured_fraction_max 0.951
_diffrn_reflns_theta_full 26.000
_diffrn_reflns_theta_max 27.680
_diffrn_reflns_theta_min 2.798
_diffrn_source_target Mo
_diffrn_source_type 'Siemens KFF Mo 2K-90C'
_exptl_absorpt_coefficient_mu 0.356
_exptl_absorpt_correction_T_max 0.7456
_exptl_absorpt_correction_T_min 0.6639
_exptl_absorpt_correction_type multi-scan
_exptl_absorpt_process_details
;
SADABS-2014/4 (Bruker,2014/4) was used for absorption correction.
wR2(int) was 0.0681 before and 0.0583 after correction.
The Ratio of minimum to maximum transmission is 0.8904.
The \l/2 correction factor is 0.00150.
;
_exptl_crystal_colour red
_exptl_crystal_colour_primary red
_exptl_crystal_density_diffrn 1.130
_exptl_crystal_description prism
_exptl_crystal_F_000 960
_exptl_crystal_size_max 0.22
_exptl_crystal_size_mid 0.13
_exptl_crystal_size_min 0.1
_refine_diff_density_max 0.956
_refine_diff_density_min -0.663
_refine_diff_density_rms 0.094
_refine_ls_extinction_method none
_refine_ls_goodness_of_fit_ref 1.099
_refine_ls_hydrogen_treatment constr
_refine_ls_matrix_type full
_refine_ls_number_parameters 579
_refine_ls_number_reflns 11591
_refine_ls_number_restraints 0
_refine_ls_restrained_S_all 1.099
_refine_ls_R_factor_all 0.1156
_refine_ls_R_factor_gt 0.0670
_refine_ls_shift/su_max 0.001
_refine_ls_shift/su_mean 0.000
_refine_ls_structure_factor_coef Fsqd
_refine_ls_weighting_details 'w=1/[\s^2^(Fo^2^)+(0.0786P)^2^+4.7014P] where P=(Fo^2^+2Fc^2^)/3'
_refine_ls_weighting_scheme calc
_refine_ls_wR_factor_gt 0.1675
_refine_ls_wR_factor_ref 0.1928
_reflns_Friedel_coverage 0.000
_reflns_number_gt 7768
_reflns_number_total 11591
_reflns_threshold_expression 'I > 2\s(I)'
_cod_data_source_file c7cc02469j2.cif
_cod_data_source_block 4d
_cod_database_code 7120141
_shelx_shelxl_version_number 2014/7
_shelx_space_group_comment
;
The symmetry employed for this shelxl refinement is uniquely defined
by the following loop, which should always be used as a source of
symmetry information in preference to the above space-group names.
They are only intended as comments.
;
_olex2_refinement_description
;
1. Fixed Uiso
 At 1.2 times of:
  All C(H) groups, All C(H,H) groups
 At 1.5 times of:
  All C(H,H,H) groups
2.a Secondary CH2 refined with riding coordinates:
 C57(H57a,H57b), C56(H56a,H56b), C58(H58a,H58b)
2.b Aromatic/amide H refined with riding coordinates:
 C2(H2), C4(H4), C5(H5), C7(H7), C8(H8), C10(H10), C13(H13), C15(H15),
 C22(H22), C24(H24), C35(H35), C37(H37), C44(H44), C46(H46)
2.c Idealised Me refined as rotating group:
 C17(H17a,H17b,H17c), C18(H18a,H18b,H18c), C19(H19a,H19b,H19c), C26(H26a,H26b,
 H26c), C27(H27a,H27b,H27c), C28(H28a,H28b,H28c), C30(H30a,H30b,H30c), C31(H31a,
 H31b,H31c), C32(H32a,H32b,H32c), C39(H39a,H39b,H39c), C40(H40a,H40b,H40c),
 C41(H41a,H41b,H41c), C48(H48a,H48b,H48c), C49(H49a,H49b,H49c), C50(H50a,H50b,
 H50c), C52(H52a,H52b,H52c), C53(H53a,H53b,H53c), C54(H54a,H54b,H54c), C59(H59a,
 H59b,H59c), C55(H55a,H55b,H55c)
;
_olex2_diffrn_ambient_temperature_device 'Oxford Cryosystems'
_olex2_exptl_crystal_mounting_method 'The crystal was mounted on a mylar loop with oil'
_olex2_submission_special_instructions 'No special instructions were received'

loop_
_space_group_symop_operation_xyz
'x, y, z'
'-x, -y, -z'

loop_
_atom_site_label
_atom_site_type_symbol
_atom_site_fract_x
_atom_site_fract_y
_atom_site_fract_z
_atom_site_U_iso_or_equiv
_atom_site_adp_type
_atom_site_occupancy
_atom_site_site_symmetry_order
_atom_site_calc_flag
_atom_site_refinement_flags_posn
_atom_site_disorder_assembly
_atom_site_disorder_group
Fe Fe 0.60047(5) 0.61505(4) 0.63140(3) 0.01413(14) Uani 1 1 d . . .
P P 0.58948(8) 0.71545(7) 0.78612(5) 0.0150(2) Uani 1 1 d . . .
C1 C 0.6498(3) 0.7198(3) 0.68572(19) 0.0157(7) Uani 1 1 d . . .
C2 C 0.5862(3) 0.7740(3) 0.63150(19) 0.0170(7) Uani 1 1 d . . .
H2 H 0.5115 0.8131 0.6424 0.020 Uiso 1 1 calc R . .
C3 C 0.6532(3) 0.7595(3) 0.55865(19) 0.0176(7) Uani 1 1 d . . .
C4 C 0.7574(3) 0.6943(3) 0.56846(19) 0.0180(7) Uani 1 1 d . . .
H4 H 0.8187 0.6715 0.5295 0.022 Uiso 1 1 calc R . .
C5 C 0.7541(3) 0.6690(3) 0.64632(18) 0.0149(7) Uani 1 1 d . . .
H5 H 0.8120 0.6256 0.6681 0.018 Uiso 1 1 calc R . .
C6 C 0.4362(3) 0.5337(3) 0.68115(19) 0.0152(7) Uani 1 1 d . . .
C7 C 0.4684(3) 0.5538(3) 0.60030(19) 0.0162(7) Uani 1 1 d . . .
H7 H 0.4211 0.5949 0.5693 0.019 Uiso 1 1 calc R . .
C8 C 0.5812(3) 0.5027(3) 0.57444(19) 0.0155(7) Uani 1 1 d . . .
H8 H 0.6202 0.5017 0.5234 0.019 Uiso 1 1 calc R . .
C9 C 0.6273(3) 0.4530(3) 0.63705(19) 0.0152(7) Uani 1 1 d . . .
C10 C 0.5379(3) 0.4727(3) 0.70234(19) 0.0166(7) Uani 1 1 d . . .
H10 H 0.5444 0.4491 0.7525 0.020 Uiso 1 1 calc R . .
C11 C 0.6272(3) 0.8396(3) 0.80757(19) 0.0177(7) Uani 1 1 d . . .
C12 C 0.5876(3) 0.8416(3) 0.8846(2) 0.0205(8) Uani 1 1 d . . .
C13 C 0.5998(4) 0.9322(3) 0.9093(2) 0.0260(9) Uani 1 1 d . . .
H13 H 0.5754 0.9303 0.9617 0.031 Uiso 1 1 calc R . .
C14 C 0.6465(4) 1.0254(3) 0.8600(2) 0.0294(9) Uani 1 1 d . . .
C15 C 0.6836(4) 1.0243(3) 0.7841(2) 0.0274(9) Uani 1 1 d . . .
H15 H 0.7156 1.0874 0.7493 0.033 Uiso 1 1 calc R . .
C16 C 0.6761(3) 0.9341(3) 0.7564(2) 0.0211(8) Uani 1 1 d . . .
C17 C 0.5309(4) 0.7453(3) 0.9436(2) 0.0266(9) Uani 1 1 d . . .
H17A H 0.4622 0.7211 0.9300 0.040 Uiso 1 1 calc GR . .
H17B H 0.5015 0.7647 0.9926 0.040 Uiso 1 1 calc GR . .
H17C H 0.5925 0.6881 0.9462 0.040 Uiso 1 1 calc GR . .
C18 C 0.6560(5) 1.1247(4) 0.8873(3) 0.0478(14) Uani 1 1 d . . .
H18A H 0.5910 1.1754 0.8766 0.072 Uiso 1 1 calc GR . .
H18B H 0.7358 1.1569 0.8614 0.072 Uiso 1 1 calc GR . .
H18C H 0.6473 1.1062 0.9416 0.072 Uiso 1 1 calc GR . .
C19 C 0.7221(4) 0.9468(3) 0.6723(2) 0.0298(9) Uani 1 1 d . . .
H19A H 0.7733 0.8851 0.6608 0.045 Uiso 1 1 calc GR . .
H19B H 0.7704 1.0115 0.6510 0.045 Uiso 1 1 calc GR . .
H19C H 0.6524 0.9521 0.6505 0.045 Uiso 1 1 calc GR . .
C20 C 0.6904(3) 0.6118(3) 0.82488(18) 0.0141(7) Uani 1 1 d . . .
C21 C 0.6351(3) 0.5149(3) 0.86869(18) 0.0153(7) Uani 1 1 d . . .
C22 C 0.7089(3) 0.4297(3) 0.89214(19) 0.0186(7) Uani 1 1 d . . .
H22 H 0.6714 0.3648 0.9208 0.022 Uiso 1 1 calc R . .
C23 C 0.8346(3) 0.4366(3) 0.8752(2) 0.0200(7) Uani 1 1 d . . .
C24 C 0.8875(3) 0.5336(3) 0.8357(2) 0.0184(7) Uani 1 1 d . . .
H24 H 0.9736 0.5400 0.8250 0.022 Uiso 1 1 calc R . .
C25 C 0.8181(3) 0.6220(3) 0.81146(18) 0.0158(7) Uani 1 1 d . . .
C26 C 0.4981(3) 0.4997(3) 0.89255(19) 0.0184(7) Uani 1 1 d . . .
H26A H 0.4631 0.5228 0.9399 0.028 Uiso 1 1 calc GR . .
H26B H 0.4806 0.4244 0.8996 0.028 Uiso 1 1 calc GR . .
H26C H 0.4618 0.5420 0.8536 0.028 Uiso 1 1 calc GR . .
C27 C 0.9126(4) 0.3410(3) 0.8971(2) 0.0296(9) Uani 1 1 d . . .
H27A H 0.8770 0.3059 0.9496 0.044 Uiso 1 1 calc GR . .
H27B H 0.9955 0.3639 0.8913 0.044 Uiso 1 1 calc GR . .
H27C H 0.9159 0.2911 0.8646 0.044 Uiso 1 1 calc GR . .
C28 C 0.8842(3) 0.7243(3) 0.77194(19) 0.0179(7) Uani 1 1 d . . .
H28A H 0.8631 0.7518 0.7242 0.027 Uiso 1 1 calc GR . .
H28B H 0.9727 0.7110 0.7622 0.027 Uiso 1 1 calc GR . .
H28C H 0.8599 0.7765 0.8038 0.027 Uiso 1 1 calc GR . .
C29 C 0.6260(4) 0.8139(3) 0.4848(2) 0.0209(8) Uani 1 1 d . . .
C30 C 0.7083(4) 0.9112(3) 0.4529(2) 0.0278(9) Uani 1 1 d . . .
H30A H 0.6912 0.9573 0.4891 0.042 Uiso 1 1 calc GR . .
H30B H 0.6920 0.9505 0.4057 0.042 Uiso 1 1 calc GR . .
H30C H 0.7942 0.8879 0.4434 0.042 Uiso 1 1 calc GR . .
C31 C 0.4919(4) 0.8499(3) 0.4966(2) 0.0284(9) Uani 1 1 d . . .
H31A H 0.4392 0.7885 0.5212 0.043 Uiso 1 1 calc GR . .
H31B H 0.4762 0.8819 0.4478 0.043 Uiso 1 1 calc GR . .
H31C H 0.4744 0.9024 0.5282 0.043 Uiso 1 1 calc GR . .
C32 C 0.6568(4) 0.7416(3) 0.4281(2) 0.0292(9) Uani 1 1 d . . .
H32A H 0.7427 0.7184 0.4205 0.044 Uiso 1 1 calc GR . .
H32B H 0.6433 0.7809 0.3802 0.044 Uiso 1 1 calc GR . .
H32C H 0.6042 0.6794 0.4475 0.044 Uiso 1 1 calc GR . .
C33 C 0.2612(3) 0.4732(3) 0.81048(19) 0.0170(7) Uani 1 1 d . . .
C34 C 0.2042(3) 0.5103(3) 0.8769(2) 0.0189(7) Uani 1 1 d . . .
C35 C 0.1738(3) 0.4397(3) 0.9468(2) 0.0224(8) Uani 1 1 d . . .
H35 H 0.1373 0.4668 0.9905 0.027 Uiso 1 1 calc R . .
C36 C 0.1953(3) 0.3316(3) 0.9541(2) 0.0219(8) Uani 1 1 d . . .
C37 C 0.2488(3) 0.2938(3) 0.8894(2) 0.0215(8) Uani 1 1 d . . .
H37 H 0.2634 0.2195 0.8934 0.026 Uiso 1 1 calc R . .
C38 C 0.2817(3) 0.3619(3) 0.81865(19) 0.0178(7) Uani 1 1 d . . .
C39 C 0.1791(4) 0.6269(3) 0.8762(2) 0.0262(8) Uani 1 1 d . . .
H39A H 0.2567 0.6633 0.8645 0.039 Uiso 1 1 calc GR . .
H39B H 0.1288 0.6351 0.9257 0.039 Uiso 1 1 calc GR . .
H39C H 0.1356 0.6579 0.8380 0.039 Uiso 1 1 calc GR . .
C40 C 0.1566(4) 0.2560(3) 1.0296(2) 0.0333(10) Uani 1 1 d . . .
H40A H 0.0697 0.2401 1.0407 0.050 Uiso 1 1 calc GR . .
H40B H 0.1697 0.2887 1.0686 0.050 Uiso 1 1 calc GR . .
H40C H 0.2052 0.1900 1.0286 0.050 Uiso 1 1 calc GR . .
C41 C 0.3320(4) 0.3062(3) 0.7540(2) 0.0244(8) Uani 1 1 d . . .
H41A H 0.4044 0.2635 0.7617 0.037 Uiso 1 1 calc GR . .
H41B H 0.3546 0.3593 0.7067 0.037 Uiso 1 1 calc GR . .
H41C H 0.2696 0.2598 0.7518 0.037 Uiso 1 1 calc GR . .
C42 C 0.2214(3) 0.6365(3) 0.69020(19) 0.0178(7) Uani 1 1 d . . .
C43 C 0.1485(3) 0.5952(3) 0.6533(2) 0.0199(7) Uani 1 1 d . . .
C44 C 0.0893(3) 0.6651(3) 0.6051(2) 0.0234(8) Uani 1 1 d . . .
H44 H 0.0419 0.6365 0.5801 0.028 Uiso 1 1 calc R . .
C45 C 0.0977(3) 0.7746(3) 0.5927(2) 0.0240(8) Uani 1 1 d . . .
C46 C 0.1641(3) 0.8139(3) 0.6316(2) 0.0255(8) Uani 1 1 d . . .
H46 H 0.1685 0.8886 0.6252 0.031 Uiso 1 1 calc R . .
C47 C 0.2253(3) 0.7470(3) 0.6801(2) 0.0205(8) Uani 1 1 d . . .
C48 C 0.1363(4) 0.4777(3) 0.6624(2) 0.0266(8) Uani 1 1 d . . .
H48A H 0.2145 0.4476 0.6378 0.040 Uiso 1 1 calc GR . .
H48B H 0.0730 0.4650 0.6393 0.040 Uiso 1 1 calc GR . .
H48C H 0.1134 0.4439 0.7160 0.040 Uiso 1 1 calc GR . .
C49 C 0.0370(4) 0.8485(3) 0.5383(2) 0.0346(10) Uani 1 1 d . . .
H49A H 0.0125 0.9149 0.5555 0.052 Uiso 1 1 calc GR . .
H49B H -0.0355 0.8146 0.5358 0.052 Uiso 1 1 calc GR . .
H49C H 0.0945 0.8639 0.4883 0.052 Uiso 1 1 calc GR . .
C50 C 0.2889(3) 0.8004(3) 0.7221(2) 0.0245(8) Uani 1 1 d . . .
H50A H 0.2292 0.8169 0.7665 0.037 Uiso 1 1 calc GR . .
H50B H 0.3259 0.8662 0.6893 0.037 Uiso 1 1 calc GR . .
H50C H 0.3527 0.7527 0.7379 0.037 Uiso 1 1 calc GR . .
C51 C 0.7393(3) 0.3807(3) 0.6351(2) 0.0199(7) Uani 1 1 d . . .
C52 C 0.8503(3) 0.4303(3) 0.5728(2) 0.0240(8) Uani 1 1 d . . .
H52A H 0.8276 0.4526 0.5252 0.036 Uiso 1 1 calc GR . .
H52B H 0.9173 0.3777 0.5675 0.036 Uiso 1 1 calc GR . .
H52C H 0.8767 0.4921 0.5859 0.036 Uiso 1 1 calc GR . .
C53 C 0.7093(4) 0.2772(3) 0.6183(2) 0.0269(9) Uani 1 1 d . . .
H53A H 0.6358 0.2467 0.6560 0.040 Uiso 1 1 calc GR . .
H53B H 0.7781 0.2268 0.6198 0.040 Uiso 1 1 calc GR . .
H53C H 0.6949 0.2917 0.5682 0.040 Uiso 1 1 calc GR . .
C54 C 0.7719(4) 0.3582(3) 0.7106(2) 0.0288(9) Uani 1 1 d . . .
H54A H 0.7859 0.4255 0.7224 0.043 Uiso 1 1 calc GR . .
H54B H 0.8463 0.3137 0.7075 0.043 Uiso 1 1 calc GR . .
H54C H 0.7045 0.3211 0.7503 0.043 Uiso 1 1 calc GR . .
B B 0.3066(4) 0.5522(3) 0.7308(2) 0.0169(8) Uani 1 1 d . . .
C59 C 0.2435(15) -0.0622(10) 0.9246(10) 0.217(9) Uani 1 1 d . A 1
H59A H 0.3089 -0.0347 0.8798 0.325 Uiso 1 1 calc GR A .
H59B H 0.2647 -0.1348 0.9475 0.325 Uiso 1 1 calc GR A .
H59C H 0.2334 -0.0167 0.9608 0.325 Uiso 1 1 calc GR A .
C57 C 0.1175(9) 0.0237(6) 0.8393(5) 0.101(3) Uani 1 1 d . A 1
H57A H 0.1083 0.0910 0.8569 0.121 Uiso 1 1 calc R A .
H57B H 0.1964 0.0270 0.8003 0.121 Uiso 1 1 calc R A .
C56 C 0.0226(9) 0.0236(8) 0.8023(6) 0.114(3) Uani 1 1 d . A 1
H56A H -0.0571 0.0256 0.8399 0.137 Uiso 1 1 calc R A .
H56B H 0.0281 -0.0450 0.7866 0.137 Uiso 1 1 calc R A .
C58 C 0.1297(9) -0.0630(7) 0.9036(6) 0.105(3) Uani 1 1 d . A 1
H58A H 0.0604 -0.0573 0.9476 0.127 Uiso 1 1 calc R A .
H58B H 0.1236 -0.1320 0.8908 0.127 Uiso 1 1 calc R A .
C55 C 0.0211(8) 0.1095(9) 0.7359(5) 0.126(4) Uani 1 1 d . A 1
H55A H 0.1019 0.1141 0.7000 0.189 Uiso 1 1 calc GR A .
H55B H 0.0003 0.1772 0.7518 0.189 Uiso 1 1 calc GR A .
H55C H -0.0401 0.0943 0.7121 0.189 Uiso 1 1 calc GR A .

loop_
_atom_site_aniso_label
_atom_site_aniso_U_11
_atom_site_aniso_U_22
_atom_site_aniso_U_33
_atom_site_aniso_U_23
_atom_site_aniso_U_13
_atom_site_aniso_U_12
Fe 0.0185(3) 0.0116(2) 0.0120(3) -0.00273(17) -0.00325(18) -0.00092(18)
P 0.0181(4) 0.0136(4) 0.0119(4) -0.0022(3) -0.0018(3) -0.0018(3)
C1 0.0189(17) 0.0144(16) 0.0143(17) -0.0034(13) -0.0042(13) -0.0033(13)
C2 0.0261(19) 0.0099(16) 0.0158(18) -0.0064(13) -0.0040(14) 0.0004(13)
C3 0.0270(19) 0.0118(16) 0.0152(18) -0.0044(13) -0.0057(14) -0.0027(14)
C4 0.0211(18) 0.0146(17) 0.0163(18) -0.0048(13) 0.0008(14) -0.0048(13)
C5 0.0216(18) 0.0107(16) 0.0131(17) -0.0027(12) -0.0049(13) -0.0033(13)
C6 0.0184(17) 0.0122(16) 0.0142(17) -0.0030(12) -0.0024(13) -0.0025(13)
C7 0.0225(18) 0.0117(16) 0.0152(18) -0.0042(13) -0.0047(13) -0.0022(13)
C8 0.0228(18) 0.0093(15) 0.0170(18) -0.0074(13) -0.0055(14) -0.0015(13)
C9 0.0220(18) 0.0099(15) 0.0140(17) -0.0038(12) -0.0045(13) 0.0016(13)
C10 0.0199(18) 0.0146(17) 0.0135(17) -0.0016(13) -0.0024(13) -0.0015(13)
C11 0.0212(18) 0.0149(17) 0.0138(18) -0.0023(13) 0.0002(13) -0.0014(13)
C12 0.026(2) 0.0169(18) 0.0140(18) -0.0036(13) 0.0026(14) -0.0019(14)
C13 0.038(2) 0.0219(19) 0.0133(19) -0.0076(14) 0.0051(15) -0.0025(16)
C14 0.042(2) 0.021(2) 0.021(2) -0.0074(15) 0.0012(17) -0.0045(17)
C15 0.040(2) 0.0178(19) 0.020(2) -0.0036(15) 0.0009(16) -0.0044(16)
C16 0.028(2) 0.0158(17) 0.0170(19) -0.0034(14) -0.0010(14) -0.0025(14)
C17 0.043(2) 0.0186(19) 0.0119(18) -0.0044(14) 0.0052(16) -0.0054(17)
C18 0.086(4) 0.024(2) 0.028(3) -0.0129(18) 0.004(2) -0.015(2)
C19 0.051(3) 0.0195(19) 0.015(2) -0.0015(14) 0.0007(17) -0.0112(18)
C20 0.0178(17) 0.0133(16) 0.0118(17) -0.0046(12) -0.0036(13) 0.0002(13)
C21 0.0194(17) 0.0174(17) 0.0092(16) -0.0040(12) -0.0017(13) -0.0041(13)
C22 0.0231(19) 0.0176(17) 0.0151(18) -0.0027(13) -0.0055(14) -0.0018(14)
C23 0.0253(19) 0.0208(18) 0.0162(18) -0.0052(14) -0.0092(14) 0.0023(15)
C24 0.0148(17) 0.0250(19) 0.0187(18) -0.0086(14) -0.0061(14) -0.0013(14)
C25 0.0197(18) 0.0183(17) 0.0101(17) -0.0053(13) -0.0022(13) -0.0044(13)
C26 0.0211(18) 0.0174(17) 0.0145(18) 0.0008(13) -0.0026(14) -0.0065(14)
C27 0.030(2) 0.024(2) 0.037(2) -0.0039(17) -0.0144(18) 0.0023(16)
C28 0.0184(18) 0.0198(18) 0.0150(18) -0.0048(13) -0.0013(13) -0.0049(14)
C29 0.034(2) 0.0126(17) 0.0148(18) -0.0005(13) -0.0058(15) -0.0002(15)
C30 0.043(2) 0.0187(19) 0.017(2) 0.0013(14) -0.0030(16) -0.0041(17)
C31 0.041(2) 0.023(2) 0.022(2) 0.0018(15) -0.0147(17) -0.0008(17)
C32 0.054(3) 0.0196(19) 0.0145(19) -0.0026(14) -0.0105(17) 0.0004(18)
C33 0.0141(17) 0.0191(18) 0.0193(18) -0.0068(14) -0.0039(13) -0.0027(13)
C34 0.0144(17) 0.0248(19) 0.0196(19) -0.0092(14) -0.0038(14) -0.0010(14)
C35 0.0192(18) 0.031(2) 0.0165(19) -0.0082(15) -0.0017(14) -0.0014(15)
C36 0.0210(19) 0.027(2) 0.0167(19) -0.0030(15) -0.0047(14) -0.0034(15)
C37 0.0231(19) 0.0187(18) 0.022(2) -0.0021(14) -0.0056(15) -0.0021(14)
C38 0.0177(17) 0.0195(18) 0.0161(18) -0.0056(13) -0.0021(13) -0.0028(14)
C39 0.028(2) 0.027(2) 0.024(2) -0.0111(16) -0.0026(16) -0.0014(16)
C40 0.041(3) 0.035(2) 0.019(2) -0.0006(17) -0.0017(17) -0.0017(19)
C41 0.034(2) 0.0189(18) 0.0181(19) -0.0064(14) 0.0001(15) -0.0038(16)
C42 0.0150(17) 0.0200(18) 0.0150(18) -0.0030(13) 0.0011(13) -0.0002(13)
C43 0.0173(18) 0.0243(19) 0.0163(18) -0.0067(14) 0.0000(14) 0.0009(14)
C44 0.0220(19) 0.033(2) 0.0146(18) -0.0051(15) -0.0036(14) 0.0021(16)
C45 0.0196(19) 0.029(2) 0.0170(19) 0.0010(15) 0.0005(14) 0.0034(15)
C46 0.0197(19) 0.0176(18) 0.030(2) 0.0040(15) 0.0017(15) -0.0009(14)
C47 0.0158(17) 0.0186(18) 0.023(2) -0.0018(14) -0.0007(14) -0.0013(14)
C48 0.029(2) 0.028(2) 0.029(2) -0.0120(16) -0.0131(17) 0.0027(16)
C49 0.031(2) 0.033(2) 0.031(2) 0.0073(18) -0.0062(18) 0.0067(18)
C50 0.0227(19) 0.0150(18) 0.034(2) -0.0049(15) -0.0049(16) -0.0020(14)
C51 0.0234(19) 0.0153(17) 0.0200(19) -0.0049(14) -0.0052(14) 0.0062(14)
C52 0.026(2) 0.0221(19) 0.023(2) -0.0077(15) -0.0035(15) 0.0019(15)
C53 0.030(2) 0.0173(18) 0.032(2) -0.0081(16) -0.0054(17) 0.0044(15)
C54 0.033(2) 0.031(2) 0.021(2) -0.0042(16) -0.0083(17) 0.0104(17)
B 0.019(2) 0.0141(18) 0.020(2) -0.0077(15) -0.0054(16) -0.0035(15)
C59 0.262(17) 0.126(10) 0.33(2) 0.033(11) -0.240(17) -0.056(10)
C57 0.133(8) 0.052(4) 0.131(8) -0.012(4) -0.066(6) 0.004(5)
C56 0.104(7) 0.116(8) 0.132(9) -0.042(7) -0.036(6) 0.000(6)
C58 0.106(7) 0.079(6) 0.129(8) -0.001(5) -0.040(6) -0.017(5)
C55 0.065(5) 0.179(10) 0.101(7) 0.022(7) -0.020(5) 0.034(6)

loop_
_atom_type_symbol
_atom_type_description
_atom_type_scat_dispersion_real
_atom_type_scat_dispersion_imag
_atom_type_scat_source
C C 0.0033 0.0016 'International Tables Vol C Tables 4.2.6.8 and 6.1.1.4'
H H 0.0000 0.0000 'International Tables Vol C Tables 4.2.6.8 and 6.1.1.4'
B B 0.0013 0.0007 'International Tables Vol C Tables 4.2.6.8 and 6.1.1.4'
Fe Fe 0.3463 0.8444 'International Tables Vol C Tables 4.2.6.8 and 6.1.1.4'
P P 0.1023 0.0942 'International Tables Vol C Tables 4.2.6.8 and 6.1.1.4'

loop_
_geom_angle_atom_site_label_1
_geom_angle_atom_site_label_2
_geom_angle_atom_site_label_3
_geom_angle
C1 Fe C3 68.60(13)
C1 Fe C6 118.80(13)
C1 Fe C9 133.82(14)
C2 Fe C1 40.87(13)
C2 Fe C3 40.55(13)
C2 Fe C4 67.91(14)
C2 Fe C6 114.03(14)
C2 Fe C8 144.53(14)
C2 Fe C9 174.53(14)
C2 Fe C10 138.92(14)
C3 Fe C6 135.94(14)
C3 Fe C9 140.59(14)
C4 Fe C1 68.06(14)
C4 Fe C3 40.49(14)
C4 Fe C6 172.00(14)
C4 Fe C9 109.89(14)
C4 Fe C10 142.70(14)
C5 Fe C1 40.37(13)
C5 Fe C2 68.33(14)
C5 Fe C3 68.67(13)
C5 Fe C4 40.76(14)
C5 Fe C6 147.15(13)
C5 Fe C8 130.29(14)
C5 Fe C9 106.63(14)
C5 Fe C10 114.65(13)
C7 Fe C1 149.04(14)
C7 Fe C2 116.73(14)
C7 Fe C3 108.87(14)
C7 Fe C4 131.12(14)
C7 Fe C5 169.78(14)
C7 Fe C6 40.88(13)
C7 Fe C8 40.43(14)
C7 Fe C9 68.59(14)
C7 Fe C10 68.04(14)
C8 Fe C1 170.53(14)
C8 Fe C3 111.43(13)
C8 Fe C4 105.49(14)
C8 Fe C6 68.23(13)
C8 Fe C9 40.41(13)
C8 Fe C10 67.39(14)
C9 Fe C6 68.88(13)
C10 Fe C1 113.14(13)
C10 Fe C3 176.55(14)
C10 Fe C6 40.67(13)
C10 Fe C9 40.43(13)
C1 P C11 109.72(15)
C1 P C20 100.57(15)
C20 P C11 105.27(16)
P C1 Fe 123.71(17)
C2 C1 Fe 68.83(19)
C2 C1 P 122.2(3)
C5 C1 Fe 68.84(19)
C5 C1 P 130.5(3)
C5 C1 C2 107.1(3)
Fe C2 H2 125.2
C1 C2 Fe 70.30(19)
C1 C2 H2 125.5
C3 C2 Fe 70.60(19)
C3 C2 C1 109.0(3)
C3 C2 H2 125.5
C2 C3 Fe 68.85(19)
C2 C3 C29 126.0(3)
C4 C3 Fe 69.07(19)
C4 C3 C2 106.7(3)
C4 C3 C29 127.0(3)
C29 C3 Fe 132.2(2)
Fe C4 H4 126.3
C3 C4 Fe 70.4(2)
C3 C4 H4 125.6
C5 C4 Fe 69.20(19)
C5 C4 C3 108.8(3)
C5 C4 H4 125.6
Fe C5 H5 124.9
C1 C5 Fe 70.8(2)
C1 C5 C4 108.3(3)
C1 C5 H5 125.8
C4 C5 Fe 70.04(19)
C4 C5 H5 125.8
C7 C6 Fe 67.22(19)
C7 C6 C10 105.1(3)
C7 C6 B 124.3(3)
C10 C6 Fe 68.55(19)
C10 C6 B 129.2(3)
B C6 Fe 138.8(2)
Fe C7 H7 123.6
C6 C7 Fe 71.90(19)
C6 C7 H7 125.4
C8 C7 Fe 70.74(19)
C8 C7 C6 109.3(3)
C8 C7 H7 125.4
Fe C8 H8 126.8
C7 C8 Fe 68.83(19)
C7 C8 H8 125.4
C7 C8 C9 109.2(3)
C9 C8 Fe 70.60(19)
C9 C8 H8 125.4
C8 C9 Fe 68.98(18)
C8 C9 C10 106.1(3)
C8 C9 C51 126.4(3)
C10 C9 Fe 69.27(18)
C10 C9 C51 126.9(3)
C51 C9 Fe 132.8(2)
Fe C10 H10 125.6
C6 C10 Fe 70.78(19)
C6 C10 H10 124.9
C9 C10 Fe 70.30(18)
C9 C10 C6 110.2(3)
C9 C10 H10 124.9
C12 C11 P 113.6(2)
C12 C11 C16 117.8(3)
C16 C11 P 128.2(3)
C11 C12 C17 121.8(3)
C13 C12 C11 120.8(3)
C13 C12 C17 117.4(3)
C12 C13 H13 119.0
C14 C13 C12 122.1(3)
C14 C13 H13 119.0
C13 C14 C18 121.7(4)
C15 C14 C13 117.2(4)
C15 C14 C18 121.1(4)
C14 C15 H15 118.6
C14 C15 C16 122.9(4)
C16 C15 H15 118.6
C11 C16 C19 125.1(3)
C15 C16 C11 119.2(3)
C15 C16 C19 115.7(3)
C12 C17 H17A 109.5
C12 C17 H17B 109.5
C12 C17 H17C 109.5
H17A C17 H17B 109.5
H17A C17 H17C 109.5
H17B C17 H17C 109.5
C14 C18 H18A 109.5
C14 C18 H18B 109.5
C14 C18 H18C 109.5
H18A C18 H18B 109.5
H18A C18 H18C 109.5
H18B C18 H18C 109.5
C16 C19 H19A 109.5
C16 C19 H19B 109.5
C16 C19 H19C 109.5
H19A C19 H19B 109.5
H19A C19 H19C 109.5
H19B C19 H19C 109.5
C21 C20 P 116.9(3)
C25 C20 P 124.3(3)
C25 C20 C21 118.8(3)
C20 C21 C26 122.9(3)
C22 C21 C20 119.3(3)
C22 C21 C26 117.9(3)
C21 C22 H22 118.8
C23 C22 C21 122.3(3)
C23 C22 H22 118.8
C22 C23 C24 118.0(3)
C22 C23 C27 121.0(3)
C24 C23 C27 120.9(3)
C23 C24 H24 118.9
C23 C24 C25 122.2(3)
C25 C24 H24 118.9
C20 C25 C28 123.2(3)
C24 C25 C20 119.1(3)
C24 C25 C28 117.7(3)
C21 C26 H26A 109.5
C21 C26 H26B 109.5
C21 C26 H26C 109.5
H26A C26 H26B 109.5
H26A C26 H26C 109.5
H26B C26 H26C 109.5
C23 C27 H27A 109.5
C23 C27 H27B 109.5
C23 C27 H27C 109.5
H27A C27 H27B 109.5
H27A C27 H27C 109.5
H27B C27 H27C 109.5
C25 C28 H28A 109.5
C25 C28 H28B 109.5
C25 C28 H28C 109.5
H28A C28 H28B 109.5
H28A C28 H28C 109.5
H28B C28 H28C 109.5
C3 C29 C30 106.4(3)
C3 C29 C31 111.3(3)
C3 C29 C32 111.8(3)
C31 C29 C30 109.5(3)
C31 C29 C32 109.3(3)
C32 C29 C30 108.5(3)
C29 C30 H30A 109.5
C29 C30 H30B 109.5
C29 C30 H30C 109.5
H30A C30 H30B 109.5
H30A C30 H30C 109.5
H30B C30 H30C 109.5
C29 C31 H31A 109.5
C29 C31 H31B 109.5
C29 C31 H31C 109.5
H31A C31 H31B 109.5
H31A C31 H31C 109.5
H31B C31 H31C 109.5
C29 C32 H32A 109.5
C29 C32 H32B 109.5
C29 C32 H32C 109.5
H32A C32 H32B 109.5
H32A C32 H32C 109.5
H32B C32 H32C 109.5
C34 C33 B 122.1(3)
C38 C33 C34 116.8(3)
C38 C33 B 121.0(3)
C33 C34 C39 122.2(3)
C35 C34 C33 120.7(3)
C35 C34 C39 117.0(3)
C34 C35 H35 119.1
C36 C35 C34 121.9(3)
C36 C35 H35 119.1
C35 C36 C37 118.1(3)
C35 C36 C40 121.1(3)
C37 C36 C40 120.7(4)
C36 C37 H37 119.1
C36 C37 C38 121.7(3)
C38 C37 H37 119.1
C33 C38 C41 124.7(3)
C37 C38 C33 120.7(3)
C37 C38 C41 114.5(3)
C34 C39 H39A 109.5
C34 C39 H39B 109.5
C34 C39 H39C 109.5
H39A C39 H39B 109.5
H39A C39 H39C 109.5
H39B C39 H39C 109.5
C36 C40 H40A 109.5
C36 C40 H40B 109.5
C36 C40 H40C 109.5
H40A C40 H40B 109.5
H40A C40 H40C 109.5
H40B C40 H40C 109.5
C38 C41 H41A 109.5
C38 C41 H41B 109.5
C38 C41 H41C 109.5
H41A C41 H41B 109.5
H41A C41 H41C 109.5
H41B C41 H41C 109.5
C43 C42 B 116.2(3)
C47 C42 C43 117.9(3)
C47 C42 B 125.3(3)
C42 C43 C48 121.6(3)
C44 C43 C42 119.7(3)
C44 C43 C48 118.7(3)
C43 C44 H44 118.9
C45 C44 C43 122.1(4)
C45 C44 H44 118.9
C44 C45 C49 121.3(4)
C46 C45 C44 117.7(3)
C46 C45 C49 121.0(4)
C45 C46 H46 118.9
C45 C46 C47 122.1(4)
C47 C46 H46 118.9
C42 C47 C46 120.4(3)
C42 C47 C50 123.0(3)
C46 C47 C50 116.6(3)
C43 C48 H48A 109.5
C43 C48 H48B 109.5
C43 C48 H48C 109.5
H48A C48 H48B 109.5
H48A C48 H48C 109.5
H48B C48 H48C 109.5
C45 C49 H49A 109.5
C45 C49 H49B 109.5
C45 C49 H49C 109.5
H49A C49 H49B 109.5
H49A C49 H49C 109.5
H49B C49 H49C 109.5
C47 C50 H50A 109.5
C47 C50 H50B 109.5
C47 C50 H50C 109.5
H50A C50 H50B 109.5
H50A C50 H50C 109.5
H50B C50 H50C 109.5
C9 C51 C52 111.2(3)
C9 C51 C53 107.4(3)
C9 C51 C54 110.8(3)
C53 C51 C52 108.5(3)
C53 C51 C54 110.2(3)
C54 C51 C52 108.7(3)
C51 C52 H52A 109.5
C51 C52 H52B 109.5
C51 C52 H52C 109.5
H52A C52 H52B 109.5
H52A C52 H52C 109.5
H52B C52 H52C 109.5
C51 C53 H53A 109.5
C51 C53 H53B 109.5
C51 C53 H53C 109.5
H53A C53 H53B 109.5
H53A C53 H53C 109.5
H53B C53 H53C 109.5
C51 C54 H54A 109.5
C51 C54 H54B 109.5
C51 C54 H54C 109.5
H54A C54 H54B 109.5
H54A C54 H54C 109.5
H54B C54 H54C 109.5
C6 B C33 118.1(3)
C6 B C42 115.6(3)
C33 B C42 125.3(3)
H59A C59 H59B 109.5
H59A C59 H59C 109.5
H59B C59 H59C 109.5
C58 C59 H59A 109.5
C58 C59 H59B 109.5
C58 C59 H59C 109.5
H57A C57 H57B 106.7
C56 C57 H57A 107.0
C56 C57 H57B 107.0
C56 C57 C58 121.4(8)
C58 C57 H57A 107.0
C58 C57 H57B 107.0
C57 C56 H56A 107.8
C57 C56 H56B 107.8
C57 C56 C55 118.0(9)
H56A C56 H56B 107.1
C55 C56 H56A 107.8
C55 C56 H56B 107.8
C59 C58 C57 114.3(9)
C59 C58 H58A 108.7
C59 C58 H58B 108.7
C57 C58 H58A 108.7
C57 C58 H58B 108.7
H58A C58 H58B 107.6
C56 C55 H55A 109.5
C56 C55 H55B 109.5
C56 C55 H55C 109.5
H55A C55 H55B 109.5
H55A C55 H55C 109.5
H55B C55 H55C 109.5

loop_
_geom_bond_atom_site_label_1
_geom_bond_atom_site_label_2
_geom_bond_distance
Fe C1 2.069(3)
Fe C2 2.049(3)
Fe C3 2.072(3)
Fe C4 2.054(3)
Fe C5 2.043(3)
Fe C6 2.091(3)
Fe C7 2.029(3)
Fe C8 2.054(3)
Fe C9 2.075(3)
Fe C10 2.061(3)
P C1 1.826(3)
P C11 1.851(4)
P C20 1.850(3)
C1 C2 1.438(5)
C1 C5 1.419(5)
C2 H2 0.9500
C2 C3 1.428(5)
C3 C4 1.428(5)
C3 C29 1.516(5)
C4 H4 0.9500
C4 C5 1.427(5)
C5 H5 0.9500
C6 C7 1.440(5)
C6 C10 1.443(5)
C6 B 1.551(5)
C7 H7 0.9500
C7 C8 1.411(5)
C8 H8 0.9500
C8 C9 1.426(5)
C9 C10 1.429(5)
C9 C51 1.517(5)
C10 H10 0.9500
C11 C12 1.409(5)
C11 C16 1.418(5)
C12 C13 1.387(5)
C12 C17 1.520(5)
C13 H13 0.9500
C13 C14 1.386(5)
C14 C15 1.386(5)
C14 C18 1.512(6)
C15 H15 0.9500
C15 C16 1.400(5)
C16 C19 1.508(5)
C17 H17A 0.9800
C17 H17B 0.9800
C17 H17C 0.9800
C18 H18A 0.9800
C18 H18B 0.9800
C18 H18C 0.9800
C19 H19A 0.9800
C19 H19B 0.9800
C19 H19C 0.9800
C20 C21 1.420(5)
C20 C25 1.415(5)
C21 C22 1.396(5)
C21 C26 1.514(5)
C22 H22 0.9500
C22 C23 1.382(5)
C23 C24 1.392(5)
C23 C27 1.510(5)
C24 H24 0.9500
C24 C25 1.398(5)
C25 C28 1.507(5)
C26 H26A 0.9800
C26 H26B 0.9800
C26 H26C 0.9800
C27 H27A 0.9800
C27 H27B 0.9800
C27 H27C 0.9800
C28 H28A 0.9800
C28 H28B 0.9800
C28 H28C 0.9800
C29 C30 1.533(5)
C29 C31 1.530(6)
C29 C32 1.533(5)
C30 H30A 0.9800
C30 H30B 0.9800
C30 H30C 0.9800
C31 H31A 0.9800
C31 H31B 0.9800
C31 H31C 0.9800
C32 H32A 0.9800
C32 H32B 0.9800
C32 H32C 0.9800
C33 C34 1.419(5)
C33 C38 1.419(5)
C33 B 1.594(5)
C34 C35 1.397(5)
C34 C39 1.509(5)
C35 H35 0.9500
C35 C36 1.381(5)
C36 C37 1.390(5)
C36 C40 1.511(5)
C37 H37 0.9500
C37 C38 1.396(5)
C38 C41 1.517(5)
C39 H39A 0.9800
C39 H39B 0.9800
C39 H39C 0.9800
C40 H40A 0.9800
C40 H40B 0.9800
C40 H40C 0.9800
C41 H41A 0.9800
C41 H41B 0.9800
C41 H41C 0.9800
C42 C43 1.421(5)
C42 C47 1.399(5)
C42 B 1.605(5)
C43 C44 1.402(5)
C43 C48 1.502(5)
C44 H44 0.9500
C44 C45 1.387(5)
C45 C46 1.380(6)
C45 C49 1.513(5)
C46 H46 0.9500
C46 C47 1.403(5)
C47 C50 1.510(5)
C48 H48A 0.9800
C48 H48B 0.9800
C48 H48C 0.9800
C49 H49A 0.9800
C49 H49B 0.9800
C49 H49C 0.9800
C50 H50A 0.9800
C50 H50B 0.9800
C50 H50C 0.9800
C51 C52 1.538(5)
C51 C53 1.528(5)
C51 C54 1.533(5)
C52 H52A 0.9800
C52 H52B 0.9800
C52 H52C 0.9800
C53 H53A 0.9800
C53 H53B 0.9800
C53 H53C 0.9800
C54 H54A 0.9800
C54 H54B 0.9800
C54 H54C 0.9800
C59 H59A 0.9800
C59 H59B 0.9800
C59 H59C 0.9800
C59 C58 1.456(13)
C57 H57A 0.9900
C57 H57B 0.9900
C57 C56 1.439(11)
C57 C58 1.484(11)
C56 H56A 0.9900
C56 H56B 0.9900
C56 C55 1.478(12)
C58 H58A 0.9900
C58 H58B 0.9900
C55 H55A 0.9800
C55 H55B 0.9800
C55 H55C 0.9800

loop_
_geom_torsion_atom_site_label_1
_geom_torsion_atom_site_label_2
_geom_torsion_atom_site_label_3
_geom_torsion_atom_site_label_4
_geom_torsion
Fe C1 C2 C3 -60.2(2)
Fe C1 C5 C4 60.2(2)
Fe C2 C3 C4 -58.9(2)
Fe C2 C3 C29 127.5(3)
Fe C3 C4 C5 -58.7(2)
Fe C3 C29 C30 -171.3(3)
Fe C3 C29 C31 69.5(4)
Fe C3 C29 C32 -53.1(5)
Fe C4 C5 C1 -60.7(2)
Fe C6 C7 C8 61.2(2)
Fe C6 C10 C9 -59.4(2)
Fe C6 B C33 -120.5(4)
Fe C6 B C42 70.4(5)
Fe C7 C8 C9 59.2(2)
Fe C8 C9 C10 59.6(2)
Fe C8 C9 C51 -128.5(3)
Fe C9 C10 C6 59.7(2)
Fe C9 C51 C52 -45.0(4)
Fe C9 C51 C53 -163.5(3)
Fe C9 C51 C54 76.0(4)
P C1 C2 Fe -117.4(2)
P C1 C2 C3 -177.6(2)
P C1 C5 Fe 116.9(3)
P C1 C5 C4 177.1(3)
P C11 C12 C13 -174.7(3)
P C11 C12 C17 5.7(5)
P C11 C16 C15 171.9(3)
P C11 C16 C19 -8.1(6)
P C20 C21 C22 172.8(3)
P C20 C21 C26 -8.2(4)
P C20 C25 C24 -172.0(3)
P C20 C25 C28 8.1(5)
C1 P C11 C12 -178.0(3)
C1 P C11 C16 10.2(4)
C1 P C20 C21 -113.2(3)
C1 P C20 C25 64.6(3)
C1 C2 C3 Fe 60.0(2)
C1 C2 C3 C4 1.1(4)
C1 C2 C3 C29 -172.4(3)
C2 C1 C5 Fe -58.4(2)
C2 C1 C5 C4 1.9(4)
C2 C3 C4 Fe 58.8(2)
C2 C3 C4 C5 0.1(4)
C2 C3 C29 C30 95.4(4)
C2 C3 C29 C31 -23.8(5)
C2 C3 C29 C32 -146.3(4)
C3 C4 C5 Fe 59.5(2)
C3 C4 C5 C1 -1.2(4)
C4 C3 C29 C30 -76.8(4)
C4 C3 C29 C31 164.0(3)
C4 C3 C29 C32 41.4(5)
C5 C1 C2 Fe 58.4(2)
C5 C1 C2 C3 -1.9(4)
C6 C7 C8 Fe -61.9(2)
C6 C7 C8 C9 -2.7(4)
C7 C6 C10 Fe 57.5(2)
C7 C6 C10 C9 -1.9(4)
C7 C6 B C33 145.7(3)
C7 C6 B C42 -23.4(5)
C7 C8 C9 Fe -58.1(2)
C7 C8 C9 C10 1.5(4)
C7 C8 C9 C51 173.4(3)
C8 C9 C10 Fe -59.4(2)
C8 C9 C10 C6 0.3(4)
C8 C9 C51 C52 49.4(5)
C8 C9 C51 C53 -69.2(4)
C8 C9 C51 C54 170.4(3)
C10 C6 C7 Fe -58.4(2)
C10 C6 C7 C8 2.8(4)
C10 C6 B C33 -18.2(5)
C10 C6 B C42 172.8(3)
C10 C9 C51 C52 -140.3(3)
C10 C9 C51 C53 101.1(4)
C10 C9 C51 C54 -19.3(5)
C11 P C1 Fe -166.66(19)
C11 P C1 C2 -82.0(3)
C11 P C1 C5 103.4(3)
C11 P C20 C21 132.8(3)
C11 P C20 C25 -49.5(3)
C11 C12 C13 C14 2.6(6)
C12 C11 C16 C15 0.4(6)
C12 C11 C16 C19 -179.6(4)
C12 C13 C14 C15 -1.4(7)
C12 C13 C14 C18 178.2(4)
C13 C14 C15 C16 -0.2(7)
C14 C15 C16 C11 0.7(6)
C14 C15 C16 C19 -179.3(4)
C16 C11 C12 C13 -2.0(6)
C16 C11 C12 C17 178.4(4)
C17 C12 C13 C14 -177.8(4)
C18 C14 C15 C16 -179.9(4)
C20 P C1 Fe 82.8(2)
C20 P C1 C2 167.4(3)
C20 P C1 C5 -7.2(4)
C20 P C11 C12 -70.5(3)
C20 P C11 C16 117.6(3)
C20 C21 C22 C23 0.9(5)
C21 C20 C25 C24 5.8(5)
C21 C20 C25 C28 -174.2(3)
C21 C22 C23 C24 2.5(5)
C21 C22 C23 C27 -176.1(3)
C22 C23 C24 C25 -1.8(5)
C23 C24 C25 C20 -2.4(5)
C23 C24 C25 C28 177.6(3)
C25 C20 C21 C22 -5.1(5)
C25 C20 C21 C26 173.9(3)
C26 C21 C22 C23 -178.1(3)
C27 C23 C24 C25 176.8(3)
C29 C3 C4 Fe -127.7(3)
C29 C3 C4 C5 173.5(3)
C33 C34 C35 C36 -1.4(5)
C34 C33 C38 C37 -1.2(5)
C34 C33 C38 C41 174.9(3)
C34 C33 B C6 133.6(3)
C34 C33 B C42 -58.5(5)
C34 C35 C36 C37 0.0(5)
C34 C35 C36 C40 -177.2(4)
C35 C36 C37 C38 0.7(5)
C36 C37 C38 C33 -0.1(5)
C36 C37 C38 C41 -176.6(3)
C38 C33 C34 C35 1.9(5)
C38 C33 C34 C39 178.9(3)
C38 C33 B C6 -43.3(5)
C38 C33 B C42 124.6(4)
C39 C34 C35 C36 -178.5(3)
C40 C36 C37 C38 177.9(4)
C42 C43 C44 C45 -1.0(5)
C43 C42 C47 C46 -3.4(5)
C43 C42 C47 C50 173.7(3)
C43 C42 B C6 89.3(4)
C43 C42 B C33 -78.9(4)
C43 C44 C45 C46 -1.9(5)
C43 C44 C45 C49 177.7(4)
C44 C45 C46 C47 2.2(6)
C45 C46 C47 C42 0.5(6)
C45 C46 C47 C50 -176.8(3)
C47 C42 C43 C44 3.6(5)
C47 C42 C43 C48 -178.4(3)
C47 C42 B C6 -81.9(4)
C47 C42 B C33 109.9(4)
C48 C43 C44 C45 -179.0(3)
C49 C45 C46 C47 -177.4(4)
C51 C9 C10 Fe 128.7(4)
C51 C9 C10 C6 -171.6(3)
B C6 C7 Fe 134.5(3)
B C6 C7 C8 -164.3(3)
B C6 C10 Fe -136.2(4)
B C6 C10 C9 164.3(3)
B C33 C34 C35 -175.1(3)
B C33 C34 C39 1.9(5)
B C33 C38 C37 175.8(3)
B C33 C38 C41 -8.0(5)
B C42 C43 C44 -168.2(3)
B C42 C43 C48 9.7(5)
B C42 C47 C46 167.7(3)
B C42 C47 C50 -15.2(5)
C56 C57 C58 C59 168.3(12)
C58 C57 C56 C55 -176.6(9)
